data_7020541
loop_
_publ_author_name
'Hu, Peng'
'Zhu, Mei'
'Mei, Xuelan'
'Tian, Haixia'
'Ma, Yue'
'Li, Licun'
'Liao, Daizheng'

_publ_section_title
;
 Single-molecule magnets based on rare earth complexes with chelating
 benzimidazole-substituted nitronyl nitroxide radicals.
;
_journal_issue 48
_journal_name_full 'Dalton transactions (Cambridge, England : 2003)'
_journal_page_first 14651
_journal_page_last 14656
_journal_paper_doi 10.1039/c2dt31806g
_journal_volume 41
_journal_year 2012
_chemical_formula_sum 'C29 H29 F9 N4 O8 Tb'
_chemical_formula_weight 891.48
_chemical_name_systematic
;
?
;
_space_group_IT_number 14
_symmetry_cell_setting monoclinic
_symmetry_space_group_name_Hall '-P 2ybc'
_symmetry_space_group_name_H-M 'P 1 21/c 1'
_atom_sites_solution_hydrogens geom
_atom_sites_solution_primary direct
_atom_sites_solution_secondary difmap
_audit_creation_method SHELXL-97
_cell_angle_alpha 90.00
_cell_angle_beta 90.99(3)
_cell_angle_gamma 90.00
_cell_formula_units_Z 8
_cell_length_a 19.705(4)
_cell_length_b 21.772(4)
_cell_length_c 16.436(3)
_cell_measurement_reflns_used 14796
_cell_measurement_temperature 293(2)
_cell_measurement_theta_max 26.0819
_cell_measurement_theta_min 2.4789
_cell_volume 7050(2)
_computing_cell_refinement CrystalClear
_computing_data_collection CrystalClear
_computing_data_reduction CrystalClear
_computing_molecular_graphics 'Bruker SHELXTL'
_computing_publication_material 'CrystalStructure 3.8'
_computing_structure_refinement 'SHELXL-97 (Sheldrick, 1997)'
_computing_structure_solution 'SHELXS-97 (Sheldrick, 1990)'
_diffrn_ambient_temperature 293(2)
_diffrn_measured_fraction_theta_full 0.991
_diffrn_measured_fraction_theta_max 0.991
_diffrn_measurement_device_type 'CCD area detector'
_diffrn_measurement_method 'phi and omega scans'
_diffrn_radiation_monochromator graphite
_diffrn_radiation_source 'fine-focus sealed tube'
_diffrn_radiation_type MoK\a
_diffrn_radiation_wavelength 0.71073
_diffrn_reflns_av_R_equivalents 0.0661
_diffrn_reflns_av_sigmaI/netI 0.0561
_diffrn_reflns_limit_h_max 23
_diffrn_reflns_limit_h_min -23
_diffrn_reflns_limit_k_max 24
_diffrn_reflns_limit_k_min -25
_diffrn_reflns_limit_l_max 19
_diffrn_reflns_limit_l_min -19
_diffrn_reflns_number 57224
_diffrn_reflns_theta_full 25.01
_diffrn_reflns_theta_max 25.01
_diffrn_reflns_theta_min 2.46
_exptl_absorpt_coefficient_mu 2.105
_exptl_absorpt_correction_T_max 1.0000
_exptl_absorpt_correction_T_min 0.7003
_exptl_absorpt_correction_type multi-scan
_exptl_absorpt_process_details SADABS
_exptl_crystal_colour blue
_exptl_crystal_density_diffrn 1.680
_exptl_crystal_density_meas ?
_exptl_crystal_density_method 'not measured'
_exptl_crystal_description prsim
_exptl_crystal_F_000 3528
_exptl_crystal_size_max 0.30
_exptl_crystal_size_mid 0.20
_exptl_crystal_size_min 0.20
_refine_diff_density_max 1.433
_refine_diff_density_min -1.622
_refine_diff_density_rms 0.142
_refine_ls_extinction_method none
_refine_ls_goodness_of_fit_ref 1.018
_refine_ls_hydrogen_treatment constr
_refine_ls_matrix_type full
_refine_ls_number_parameters 933
_refine_ls_number_reflns 12327
_refine_ls_number_restraints 66
_refine_ls_restrained_S_all 1.040
_refine_ls_R_factor_all 0.0805
_refine_ls_R_factor_gt 0.0593
_refine_ls_shift/su_max 0.002
_refine_ls_shift/su_mean 0.000
_refine_ls_structure_factor_coef Fsqd
_refine_ls_weighting_details 'calc w=1/[\s^2^(Fo^2^)+(0.1000P)^2^+12.3560P] where P=(Fo^2^+2Fc^2^)/3'
_refine_ls_weighting_scheme calc
_refine_ls_wR_factor_gt 0.1510
_refine_ls_wR_factor_ref 0.1694
_reflns_number_gt 9502
_reflns_number_total 12327
_reflns_threshold_expression >2sigma(I)
_cod_data_source_file c2dt31806g.txt
_cod_data_source_block 2
_cod_depositor_comments
;
The following automatic conversions were performed:

'_exptl_absorpt_correction_type' value 'Multi-scan' changed to
'multi-scan' according to
/home/saulius/struct/CIF-dictionaries/cif_core.dic dictionary named
'cif_core.dic' version 2.4.2 from 2011-04-26.

Automatic conversion script
Id: cif_fix_values 1891 2012-01-12 08:04:46Z andrius 

The following automatic conversions were performed:

'_exptl_crystal_density_meas' value 'NONE' was changed to '?' - the
value is perceived as not measured.

Automatic conversion script
Id: cif_fix_values 3008 2015-01-20 13:52:24Z robertas 
;
_cod_original_sg_symbol_H-M p2(1)/c
_cod_database_code 7020541

loop_
_symmetry_equiv_pos_as_xyz
'x, y, z'
'-x, y+1/2, -z+1/2'
'-x, -y, -z'
'x, -y-1/2, z-1/2'

loop_
_atom_site_label
_atom_site_type_symbol
_atom_site_fract_x
_atom_site_fract_y
_atom_site_fract_z
_atom_site_U_iso_or_equiv
_atom_site_adp_type
_atom_site_occupancy
_atom_site_symmetry_multiplicity
_atom_site_calc_flag
_atom_site_refinement_flags
Tb1 Tb 0.319969(17) 0.344004(15) 0.607177(19) 0.03612(13) Uani 1 1 d .
Tb2 Tb 0.12609(2) 0.860521(18) 0.59506(2) 0.04814(14) Uani 1 1 d .
N3 N 0.3228(3) 0.9817(4) 0.6333(5) 0.0609(19) Uani 1 1 d .
H3 H 0.3485 1.0006 0.6679 0.073 Uiso 1 1 calc R
O5 O 0.3796(3) 0.3880(2) 0.4981(3) 0.0419(11) Uani 1 1 d .
O2 O 0.2974(3) 0.3592(2) 0.7449(3) 0.0482(13) Uani 1 1 d .
O6 O 0.3924(3) 0.2636(2) 0.5641(3) 0.0508(13) Uani 1 1 d .
N5 N 0.2715(3) 0.3015(3) 0.4674(3) 0.0375(13) Uani 1 1 d .
O7 O 0.2701(3) 0.2516(2) 0.6474(3) 0.0540(14) Uani 1 1 d .
N8 N 0.4054(3) 0.3618(3) 0.4354(3) 0.0383(13) Uani 1 1 d .
O3 O 0.3192(3) 0.4526(2) 0.6166(3) 0.0476(12) Uani 1 1 d .
O4 O 0.2073(3) 0.3759(3) 0.6049(3) 0.0507(13) Uani 1 1 d .
O1 O 0.4242(3) 0.3631(2) 0.6727(3) 0.0494(13) Uani 1 1 d .
N4 N 0.2300(3) 0.9358(3) 0.5805(4) 0.0524(16) Uani 1 1 d .
C51 C 0.3090(3) 0.2936(3) 0.4020(4) 0.0359(15) Uani 1 1 d .
C50 C 0.3751(3) 0.3190(3) 0.3900(4) 0.0385(15) Uani 1 1 d .
N2 N 0.1580(3) 0.9705(3) 0.7339(4) 0.0492(15) Uani 1 1 d .
O15 O 0.0151(3) 0.8966(3) 0.5681(4) 0.0641(16) Uani 1 1 d .
C7 C 0.2577(4) 0.9650(4) 0.6437(5) 0.052(2) Uani 1 1 d .
N7 N 0.4161(3) 0.3055(3) 0.3266(3) 0.0470(15) Uani 1 1 d .
O12 O 0.0639(3) 0.8219(3) 0.7093(4) 0.0675(16) Uani 1 1 d .
O16 O 0.1204(3) 0.8930(3) 0.4610(4) 0.0688(17) Uani 1 1 d .
C47 C 0.4757(4) 0.3776(4) 0.4088(5) 0.0493(19) Uani 1 1 d .
C58 C 0.4782(4) 0.3463(4) 0.3241(5) 0.0504(19) Uani 1 1 d .
O8 O 0.4022(3) 0.2667(3) 0.2708(4) 0.0716(19) Uani 1 1 d .
O14 O 0.1130(3) 0.9498(3) 0.6823(3) 0.0584(15) Uani 1 1 d .
C36 C 0.2747(4) 0.4899(3) 0.6389(4) 0.0457(18) Uani 1 1 d .
C52 C 0.2128(4) 0.2481(3) 0.3693(4) 0.0440(17) Uani 1 1 d .
C57 C 0.2103(4) 0.2729(3) 0.4478(4) 0.0405(16) Uani 1 1 d .
C8 C 0.2236(4) 0.9779(4) 0.7192(5) 0.0503(19) Uani 1 1 d .
C42 C 0.3318(6) 0.1715(4) 0.5846(6) 0.070(3) Uani 1 1 d .
H42 H 0.3314 0.1298 0.5724 0.084 Uiso 1 1 calc R
O11 O 0.2024(3) 0.8369(3) 0.7011(4) 0.0748(19) Uani 1 1 d .
O10 O 0.0840(3) 0.7639(3) 0.5599(4) 0.0746(18) Uani 1 1 d .
C32 C 0.3947(5) 0.4060(4) 0.7990(5) 0.058(2) Uani 1 1 d .
H32 H 0.4122 0.4297 0.8415 0.070 Uiso 1 1 calc R
N6 N 0.2758(3) 0.2621(3) 0.3415(3) 0.0442(14) Uani 1 1 d .
H6A H 0.2917 0.2528 0.2946 0.053 Uiso 1 1 calc R
N1 N 0.2549(4) 1.0025(4) 0.7855(4) 0.063(2) Uani 1 1 d .
C4 C 0.2824(4) 0.9343(4) 0.5232(5) 0.054(2) Uani 1 1 d .
F1 F 0.5439(4) 0.3596(4) 0.7933(7) 0.150(3) Uani 1 1 d DU
C41 C 0.2778(5) 0.1957(4) 0.6284(5) 0.062(2) Uani 1 1 d .
C33 C 0.3261(5) 0.3902(4) 0.8006(4) 0.054(2) Uani 1 1 d .
C56 C 0.1508(4) 0.2671(4) 0.4943(5) 0.0508(19) Uani 1 1 d .
H56 H 0.1481 0.2822 0.5471 0.061 Uiso 1 1 calc R
C38 C 0.1759(4) 0.4237(5) 0.6277(5) 0.061(2) Uani 1 1 d .
C5 C 0.3403(4) 0.9627(4) 0.5565(5) 0.057(2) Uani 1 1 d .
C46 C 0.5246(5) 0.3489(6) 0.4723(7) 0.090(4) Uani 1 1 d .
H46A H 0.5106 0.3601 0.5260 0.136 Uiso 1 1 calc R
H46B H 0.5698 0.3637 0.4636 0.136 Uiso 1 1 calc R
H46C H 0.5239 0.3050 0.4670 0.136 Uiso 1 1 calc R
C6 C 0.4014(5) 0.9674(5) 0.5141(6) 0.069(3) Uani 1 1 d .
H6 H 0.4398 0.9865 0.5360 0.083 Uiso 1 1 calc R
C11 C 0.2189(7) 1.0606(6) 0.9052(7) 0.100(4) Uani 1 1 d .
H11A H 0.2641 1.0616 0.9282 0.150 Uiso 1 1 calc R
H11B H 0.1866 1.0625 0.9482 0.150 Uiso 1 1 calc R
H11C H 0.2126 1.0951 0.8695 0.150 Uiso 1 1 calc R
C15 C -0.0920(5) 0.9295(5) 0.5195(8) 0.093(4) Uani 1 1 d .
H15A H -0.1186 0.8943 0.5042 0.139 Uiso 1 1 calc R
H15B H -0.1052 0.9639 0.4863 0.139 Uiso 1 1 calc R
H15C H -0.0994 0.9390 0.5757 0.139 Uiso 1 1 calc R
C53 C 0.1567(5) 0.2187(4) 0.3322(5) 0.064(2) Uani 1 1 d .
H53 H 0.1582 0.2037 0.2792 0.077 Uiso 1 1 calc R
O13 O 0.3169(3) 1.0185(4) 0.7908(4) 0.092(3) Uani 1 1 d .
F8 F 0.2589(5) 0.5914(4) 0.6873(7) 0.158(4) Uani 1 1 d .
C40 C 0.2199(7) 0.1531(5) 0.6577(7) 0.097(4) Uani 1 1 d U
H40A H 0.2305 0.1386 0.7115 0.145 Uiso 1 1 calc R
H40B H 0.2153 0.1188 0.6214 0.145 Uiso 1 1 calc R
H40C H 0.1780 0.1757 0.6582 0.145 Uiso 1 1 calc R
C37 C 0.2077(5) 0.4802(4) 0.6463(6) 0.062(2) Uani 1 1 d .
H37 H 0.1809 0.5124 0.6646 0.075 Uiso 1 1 calc R
C1 C 0.4002(6) 0.9415(5) 0.4379(7) 0.081(3) Uani 1 1 d .
H1 H 0.4396 0.9428 0.4075 0.097 Uiso 1 1 calc R
C17 C 0.0090(6) 0.9257(6) 0.4305(7) 0.085(3) Uani 1 1 d .
H17 H -0.0189 0.9408 0.3889 0.102 Uiso 1 1 calc R
C45 C 0.4824(5) 0.4466(4) 0.4079(6) 0.077(3) Uani 1 1 d .
H45A H 0.4523 0.4634 0.3671 0.116 Uiso 1 1 calc R
H45B H 0.5283 0.4576 0.3958 0.116 Uiso 1 1 calc R
H45C H 0.4708 0.4627 0.4602 0.116 Uiso 1 1 calc R
C21 C 0.2024(7) 0.7952(6) 0.7526(7) 0.093(4) Uani 1 1 d .
C10 C 0.2090(5) 1.0020(4) 0.8581(5) 0.064(2) Uani 1 1 d .
O9 O 0.2144(3) 0.8052(3) 0.5379(4) 0.0741(18) Uani 1 1 d .
F9 F 0.3211(6) 0.5788(4) 0.5884(5) 0.150(4) Uani 1 1 d .
C54 C 0.1003(5) 0.2133(5) 0.3776(6) 0.072(3) Uani 1 1 d .
H54 H 0.0627 0.1929 0.3560 0.087 Uiso 1 1 calc R
F15 F 0.0272(5) 0.6538(4) 0.5006(6) 0.142(3) Uani 1 1 d U
F4 F 0.5015(4) 0.1896(4) 0.5574(6) 0.138(3) Uani 1 1 d .
C44 C 0.5131(6) 0.4031(5) 0.7518(6) 0.079(3) Uani 1 1 d DU
C12 C 0.1368(5) 0.9925(4) 0.8154(5) 0.062(2) Uani 1 1 d .
C34 C 0.2837(6) 0.4091(5) 0.8706(5) 0.077(3) Uani 1 1 d .
H34A H 0.2522 0.4402 0.8532 0.115 Uiso 1 1 calc R
H34B H 0.3124 0.4251 0.9134 0.115 Uiso 1 1 calc R
H34C H 0.2592 0.3742 0.8904 0.115 Uiso 1 1 calc R
C43 C 0.3858(5) 0.2064(4) 0.5585(5) 0.060(2) Uani 1 1 d .
F5 F 0.4391(5) 0.1134(3) 0.5192(6) 0.142(3) Uani 1 1 d .
F13 F 0.0980(6) 0.6041(4) 0.5737(7) 0.156(4) Uani 1 1 d .
C31 C 0.4374(4) 0.3889(4) 0.7393(5) 0.052(2) Uani 1 1 d .
C49 C 0.4638(6) 0.3906(5) 0.2542(6) 0.079(3) Uani 1 1 d .
H49A H 0.4486 0.3680 0.2072 0.119 Uiso 1 1 calc R
H49B H 0.5045 0.4127 0.2417 0.119 Uiso 1 1 calc R
H49C H 0.4292 0.4192 0.2698 0.119 Uiso 1 1 calc R
C55 C 0.0971(5) 0.2376(4) 0.4560(6) 0.064(2) Uani 1 1 d .
H55 H 0.0566 0.2337 0.4839 0.077 Uiso 1 1 calc R
C23 C 0.0780(8) 0.7865(6) 0.7646(7) 0.092(4) Uani 1 1 d .
C2 C 0.3436(6) 0.9139(5) 0.4045(6) 0.076(3) Uani 1 1 d .
H2 H 0.3459 0.8979 0.3521 0.091 Uiso 1 1 calc R
C18 C 0.0766(6) 0.9140(5) 0.4136(6) 0.076(3) Uani 1 1 d U
C25 C 0.0677(8) 0.6577(5) 0.5642(10) 0.093(3) Uani 1 1 d U
F14 F 0.0289(6) 0.6636(4) 0.6304(8) 0.163(4) Uani 1 1 d .
C48 C 0.5386(5) 0.3070(5) 0.3080(7) 0.081(3) Uani 1 1 d .
H48A H 0.5464 0.2798 0.3531 0.122 Uiso 1 1 calc R
H48B H 0.5777 0.3326 0.3009 0.122 Uiso 1 1 calc R
H48C H 0.5305 0.2833 0.2594 0.122 Uiso 1 1 calc R
C13 C 0.0941(6) 0.9459(7) 0.8531(6) 0.105(5) Uani 1 1 d .
H13A H 0.0546 0.9389 0.8194 0.158 Uiso 1 1 calc R
H13B H 0.0805 0.9599 0.9057 0.158 Uiso 1 1 calc R
H13C H 0.1193 0.9084 0.8588 0.158 Uiso 1 1 calc R
C3 C 0.2836(5) 0.9090(5) 0.4457(5) 0.068(2) Uani 1 1 d .
H3A H 0.2457 0.8897 0.4228 0.082 Uiso 1 1 calc R
C16 C -0.0194(5) 0.9160(4) 0.5076(6) 0.062(2) Uani 1 1 d .
F7 F 0.3567(4) 0.5515(4) 0.7016(5) 0.125(3) Uani 1 1 d U
F2 F 0.5275(4) 0.4531(4) 0.7909(5) 0.136(3) Uani 1 1 d U
C35 C 0.3018(6) 0.5541(4) 0.6559(7) 0.071(3) Uani 1 1 d U
F3 F 0.5458(4) 0.4120(5) 0.6850(5) 0.140(3) Uani 1 1 d U
C14 C 0.1003(6) 1.0530(6) 0.8004(7) 0.100(4) Uani 1 1 d .
H14A H 0.1295 1.0804 0.7714 0.150 Uiso 1 1 calc R
H14B H 0.0887 1.0711 0.8516 0.150 Uiso 1 1 calc R
H14C H 0.0597 1.0457 0.7688 0.150 Uiso 1 1 calc R
C27 C 0.1827(7) 0.7017(6) 0.5479(8) 0.096(4) Uani 1 1 d .
H27 H 0.1975 0.6611 0.5481 0.115 Uiso 1 1 calc R
C26 C 0.1152(7) 0.7138(5) 0.5576(7) 0.085(3) Uani 1 1 d .
C28 C 0.2318(7) 0.7509(7) 0.5373(7) 0.095(4) Uani 1 1 d .
C9 C 0.4429(6) 0.1743(5) 0.5209(7) 0.077(3) Uani 1 1 d .
C29 C 0.3034(6) 0.7321(7) 0.5185(9) 0.117(5) Uani 1 1 d .
H29A H 0.3253 0.7646 0.4895 0.175 Uiso 1 1 calc R
H29B H 0.3027 0.6956 0.4858 0.175 Uiso 1 1 calc R
H29C H 0.3279 0.7242 0.5684 0.175 Uiso 1 1 calc R
C22 C 0.1470(8) 0.7686(6) 0.7882(8) 0.097(4) Uani 1 1 d .
H22 H 0.1535 0.7386 0.8280 0.116 Uiso 1 1 calc R
C19 C 0.2331(8) 0.9489(7) 0.9086(8) 0.120(5) Uani 1 1 d .
H19A H 0.2370 0.9131 0.8748 0.180 Uiso 1 1 calc R
H19B H 0.2012 0.9410 0.9508 0.180 Uiso 1 1 calc R
H19C H 0.2766 0.9584 0.9326 0.180 Uiso 1 1 calc R
C24 C 0.0212(7) 0.7610(6) 0.8155(7) 0.109(4) Uani 1 1 d .
H24A H -0.0047 0.7943 0.8375 0.163 Uiso 1 1 calc R
H24B H 0.0401 0.7369 0.8593 0.163 Uiso 1 1 calc R
H24C H -0.0079 0.7357 0.7822 0.163 Uiso 1 1 calc R
F6 F 0.4496(5) 0.1918(4) 0.4449(5) 0.145(3) Uani 1 1 d .
C39 C 0.0978(5) 0.4162(7) 0.6330(11) 0.136(6) Uani 1 1 d .
H39A H 0.0790 0.4089 0.5796 0.204 Uiso 1 1 calc R
H39B H 0.0785 0.4530 0.6550 0.204 Uiso 1 1 calc R
H39C H 0.0875 0.3821 0.6677 0.204 Uiso 1 1 calc R
F17 F 0.1511(6) 0.9704(5) 0.3326(6) 0.161(4) Uani 1 1 d U
F16 F 0.1343(8) 0.8824(6) 0.2968(5) 0.201(6) Uani 1 1 d .
C30 C 0.1046(7) 0.9288(8) 0.3300(7) 0.106(4) Uani 1 1 d DU
F18 F 0.0599(6) 0.9524(6) 0.2794(6) 0.183(4) Uani 1 1 d DU
F10 F 0.2729(7) 0.7284(6) 0.8316(8) 0.216(6) Uani 1 1 d .
F12 F 0.3084(8) 0.7572(8) 0.7196(10) 0.244(6) Uani 1 1 d DU
C20 C 0.2708(7) 0.7763(7) 0.7830(8) 0.128(5) Uani 1 1 d DU
F11 F 0.3071(5) 0.8209(6) 0.8175(6) 0.159(4) Uani 1 1 d DU

loop_
_atom_site_aniso_label
_atom_site_aniso_U_11
_atom_site_aniso_U_22
_atom_site_aniso_U_33
_atom_site_aniso_U_23
_atom_site_aniso_U_13
_atom_site_aniso_U_12
Tb1 0.0409(2) 0.0369(2) 0.03050(19) -0.00118(13) -0.00039(14) -0.00091(14)
Tb2 0.0429(2) 0.0509(2) 0.0504(2) -0.00051(16) -0.00510(17) -0.00267(16)
N3 0.040(4) 0.073(5) 0.070(5) -0.008(4) 0.003(3) -0.011(3)
O5 0.048(3) 0.044(3) 0.035(3) -0.007(2) 0.007(2) -0.009(2)
O2 0.056(3) 0.058(3) 0.031(3) -0.003(2) 0.002(2) 0.001(3)
O6 0.055(3) 0.042(3) 0.055(3) -0.008(2) -0.002(3) 0.014(2)
N5 0.038(3) 0.040(3) 0.034(3) 0.000(2) -0.001(2) -0.002(3)
O7 0.073(4) 0.045(3) 0.044(3) 0.006(2) -0.003(3) -0.016(3)
N8 0.042(3) 0.039(3) 0.035(3) -0.008(2) 0.002(3) -0.004(3)
O3 0.053(3) 0.042(3) 0.048(3) 0.002(2) 0.010(2) -0.002(2)
O4 0.042(3) 0.053(3) 0.057(3) -0.013(3) -0.005(2) 0.001(3)
O1 0.046(3) 0.054(3) 0.047(3) -0.004(2) -0.010(2) 0.004(2)
N4 0.046(4) 0.064(4) 0.047(4) -0.002(3) 0.001(3) -0.008(3)
C51 0.037(4) 0.035(4) 0.035(4) 0.000(3) -0.004(3) -0.001(3)
C50 0.037(4) 0.041(4) 0.038(4) -0.004(3) -0.001(3) 0.005(3)
N2 0.046(4) 0.054(4) 0.048(4) -0.007(3) 0.001(3) -0.007(3)
O15 0.050(4) 0.067(4) 0.074(4) 0.001(3) -0.007(3) 0.000(3)
C7 0.053(5) 0.053(5) 0.051(5) -0.003(4) 0.008(4) -0.011(4)
N7 0.046(4) 0.059(4) 0.036(3) -0.009(3) 0.007(3) -0.010(3)
O12 0.068(4) 0.073(4) 0.062(4) 0.003(3) 0.007(3) -0.018(3)
O16 0.060(4) 0.092(5) 0.053(3) 0.005(3) -0.010(3) 0.008(3)
C47 0.036(4) 0.064(5) 0.048(4) -0.005(4) 0.003(3) -0.012(4)
C58 0.038(4) 0.058(5) 0.056(5) -0.007(4) 0.013(4) -0.008(3)
O8 0.066(4) 0.091(5) 0.059(3) -0.045(3) 0.017(3) -0.021(3)
O14 0.041(3) 0.076(4) 0.058(3) -0.017(3) -0.008(3) -0.006(3)
C36 0.053(5) 0.038(4) 0.045(4) 0.002(3) 0.007(4) 0.007(4)
C52 0.041(4) 0.046(4) 0.044(4) -0.004(3) -0.006(3) -0.008(3)
C57 0.043(4) 0.032(4) 0.046(4) -0.002(3) -0.001(3) 0.001(3)
C8 0.045(5) 0.058(5) 0.048(4) -0.003(4) 0.002(4) -0.007(4)
C42 0.093(8) 0.047(5) 0.070(6) -0.003(4) -0.018(6) 0.010(5)
O11 0.065(4) 0.092(5) 0.067(4) 0.025(4) -0.015(3) -0.002(3)
O10 0.076(5) 0.052(4) 0.095(5) -0.014(3) 0.000(4) 0.001(3)
C32 0.067(6) 0.062(5) 0.046(5) -0.011(4) -0.005(4) -0.011(4)
N6 0.039(3) 0.059(4) 0.034(3) -0.008(3) 0.002(3) -0.008(3)
N1 0.058(5) 0.078(5) 0.054(4) -0.015(4) -0.006(3) -0.020(4)
C4 0.050(5) 0.061(5) 0.050(5) 0.004(4) -0.001(4) 0.002(4)
F1 0.089(5) 0.155(6) 0.205(7) 0.064(5) -0.049(5) 0.003(4)
C41 0.086(7) 0.048(5) 0.051(5) 0.009(4) -0.015(5) -0.014(5)
C33 0.089(7) 0.048(5) 0.025(4) -0.003(3) 0.000(4) 0.002(4)
C56 0.043(4) 0.054(5) 0.055(5) -0.003(4) 0.010(4) -0.014(4)
C38 0.042(5) 0.076(6) 0.064(5) -0.013(5) -0.003(4) 0.008(4)
C5 0.047(5) 0.062(5) 0.062(5) 0.005(4) 0.005(4) 0.000(4)
C46 0.054(6) 0.148(11) 0.070(7) 0.008(6) -0.008(5) -0.012(6)
C6 0.044(5) 0.089(7) 0.075(6) 0.016(5) 0.021(5) 0.010(5)
C11 0.111(10) 0.105(9) 0.085(8) -0.049(7) 0.005(7) -0.024(8)
C15 0.058(6) 0.077(7) 0.142(11) 0.006(7) -0.023(7) 0.009(5)
C53 0.062(6) 0.072(6) 0.058(5) -0.014(4) -0.013(4) -0.013(5)
O13 0.054(4) 0.148(7) 0.075(5) -0.032(4) 0.001(3) -0.041(4)
F8 0.137(8) 0.082(5) 0.256(11) -0.045(6) 0.031(7) 0.012(5)
C40 0.127(8) 0.079(6) 0.084(6) 0.009(5) 0.003(6) -0.041(6)
C37 0.054(5) 0.055(5) 0.078(6) -0.016(4) 0.011(5) 0.002(4)
C1 0.072(7) 0.094(8) 0.077(7) 0.012(6) 0.029(6) 0.017(6)
C17 0.067(7) 0.111(9) 0.076(7) 0.016(6) -0.016(6) 0.009(6)
C45 0.082(7) 0.063(6) 0.088(7) -0.020(5) 0.034(6) -0.034(5)
C21 0.116(10) 0.079(8) 0.084(8) 0.019(6) -0.024(7) 0.006(7)
C10 0.072(6) 0.072(6) 0.050(5) -0.008(4) 0.004(4) -0.018(5)
O9 0.060(4) 0.063(4) 0.100(5) -0.005(4) 0.016(4) 0.012(3)
F9 0.226(11) 0.092(6) 0.134(7) 0.018(5) 0.013(7) -0.051(6)
C54 0.051(5) 0.083(7) 0.082(7) -0.014(5) -0.008(5) -0.032(5)
F15 0.157(8) 0.095(5) 0.172(8) -0.035(5) -0.040(7) -0.026(5)
F4 0.103(6) 0.136(7) 0.175(8) -0.018(6) 0.003(6) 0.036(5)
C44 0.070(6) 0.097(8) 0.068(6) 0.003(5) -0.012(5) -0.012(5)
C12 0.059(5) 0.072(6) 0.054(5) -0.017(4) 0.008(4) -0.009(5)
C34 0.103(8) 0.078(7) 0.050(5) -0.018(5) 0.010(5) -0.005(6)
C43 0.083(7) 0.051(5) 0.046(5) -0.009(4) -0.016(4) 0.023(5)
F5 0.167(8) 0.075(5) 0.183(8) -0.018(5) 0.009(6) 0.042(5)
F13 0.184(10) 0.065(5) 0.218(10) 0.002(5) -0.004(8) 0.003(5)
C31 0.058(5) 0.044(4) 0.054(5) 0.006(4) -0.023(4) -0.010(4)
C49 0.105(9) 0.072(7) 0.061(6) 0.015(5) 0.012(5) -0.018(6)
C55 0.047(5) 0.069(6) 0.077(6) -0.005(5) 0.014(4) -0.013(4)
C23 0.124(11) 0.077(8) 0.077(8) 0.010(6) 0.026(7) -0.012(7)
C2 0.075(7) 0.099(8) 0.055(6) -0.006(5) 0.018(5) 0.000(6)
C18 0.075(7) 0.099(8) 0.052(5) 0.000(5) -0.013(5) -0.016(6)
C25 0.104(9) 0.061(7) 0.113(10) -0.007(6) -0.011(8) -0.007(6)
F14 0.190(11) 0.112(7) 0.190(10) 0.014(6) 0.052(9) -0.019(6)
C48 0.056(6) 0.082(7) 0.107(8) -0.031(6) 0.026(6) -0.003(5)
C13 0.099(9) 0.152(12) 0.066(6) -0.019(7) 0.031(6) -0.074(9)
C3 0.072(7) 0.075(6) 0.057(5) -0.004(5) -0.001(5) 0.004(5)
C16 0.055(5) 0.048(5) 0.083(7) 0.002(4) -0.017(5) -0.002(4)
F7 0.129(7) 0.111(6) 0.135(6) -0.029(5) -0.020(5) -0.027(5)
F2 0.100(5) 0.141(7) 0.167(7) -0.053(6) -0.036(5) -0.037(5)
C35 0.080(7) 0.050(5) 0.082(7) -0.011(5) 0.011(6) -0.001(5)
F3 0.096(5) 0.201(7) 0.123(6) 0.005(5) -0.004(4) -0.052(5)
C14 0.086(8) 0.132(11) 0.082(8) -0.036(7) 0.000(6) 0.034(8)
C27 0.096(9) 0.069(7) 0.122(10) -0.001(7) -0.020(8) 0.020(7)
C26 0.105(9) 0.057(6) 0.092(8) -0.007(5) -0.025(7) 0.003(6)
C28 0.094(9) 0.096(9) 0.094(8) 0.002(7) 0.010(7) 0.034(8)
C9 0.096(9) 0.057(6) 0.077(7) -0.005(5) -0.015(6) 0.020(6)
C29 0.084(9) 0.135(12) 0.130(11) -0.012(9) 0.002(8) 0.033(8)
C22 0.121(11) 0.074(8) 0.095(9) 0.029(6) -0.009(8) -0.010(7)
C19 0.148(14) 0.132(12) 0.080(8) 0.011(8) -0.024(8) 0.018(10)
C24 0.134(12) 0.103(10) 0.090(8) 0.012(7) 0.033(8) -0.036(9)
F6 0.209(10) 0.122(7) 0.105(6) -0.012(5) 0.023(6) 0.058(7)
C39 0.036(6) 0.123(11) 0.248(18) -0.078(12) 0.003(8) 0.018(6)
F17 0.174(9) 0.186(10) 0.123(7) 0.032(6) 0.033(6) -0.039(7)
F16 0.332(17) 0.188(11) 0.084(6) -0.011(6) 0.079(8) 0.007(11)
C30 0.109(10) 0.151(12) 0.057(6) 0.011(7) -0.008(6) 0.002(9)
F18 0.164(7) 0.259(9) 0.126(6) 0.058(6) -0.011(6) 0.021(7)
F10 0.231(13) 0.170(10) 0.242(13) 0.090(10) -0.105(10) 0.019(9)
F12 0.227(10) 0.272(10) 0.233(9) -0.008(8) 0.007(8) 0.059(8)
C20 0.131(12) 0.153(13) 0.099(9) 0.027(9) -0.044(8) 0.044(10)
F11 0.138(8) 0.183(9) 0.153(8) 0.012(7) -0.059(6) -0.011(7)

loop_
_atom_type_symbol
_atom_type_description
_atom_type_scat_dispersion_real
_atom_type_scat_dispersion_imag
_atom_type_scat_source
C C 0.0033 0.0016 'International Tables Vol C Tables 4.2.6.8 and 6.1.1.4'
H H 0.0000 0.0000 'International Tables Vol C Tables 4.2.6.8 and 6.1.1.4'
F F 0.0171 0.0103 'International Tables Vol C Tables 4.2.6.8 and 6.1.1.4'
N N 0.0061 0.0033 'International Tables Vol C Tables 4.2.6.8 and 6.1.1.4'
O O 0.0106 0.0060 'International Tables Vol C Tables 4.2.6.8 and 6.1.1.4'
Tb Tb -0.1723 4.1537 'International Tables Vol C Tables 4.2.6.8 and 6.1.1.4'

loop_
_geom_angle_atom_site_label_1
_geom_angle_atom_site_label_2
_geom_angle_atom_site_label_3
_geom_angle
O4 Tb1 O2 77.08(19)
O4 Tb1 O1 141.69(18)
O2 Tb1 O1 73.09(19)
O4 Tb1 O7 81.7(2)
O2 Tb1 O7 76.14(18)
O1 Tb1 O7 113.10(19)
O4 Tb1 O5 110.71(19)
O2 Tb1 O5 141.46(17)
O1 Tb1 O5 80.39(18)
O7 Tb1 O5 141.25(17)
O4 Tb1 O3 72.28(18)
O2 Tb1 O3 78.09(17)
O1 Tb1 O3 78.45(18)
O7 Tb1 O3 146.74(18)
O5 Tb1 O3 69.46(16)
O4 Tb1 O6 142.53(18)
O2 Tb1 O6 121.21(18)
O1 Tb1 O6 74.97(19)
O7 Tb1 O6 73.0(2)
O5 Tb1 O6 76.32(18)
O3 Tb1 O6 139.47(19)
O4 Tb1 N5 76.10(18)
O2 Tb1 N5 145.12(19)
O1 Tb1 N5 139.83(18)
O7 Tb1 N5 78.28(17)
O5 Tb1 N5 70.08(17)
O3 Tb1 N5 113.83(17)
O6 Tb1 N5 72.08(18)
O16 Tb2 O9 78.4(2)
O16 Tb2 O10 91.6(2)
O9 Tb2 O10 72.5(2)
O16 Tb2 O11 142.8(2)
O9 Tb2 O11 73.2(3)
O10 Tb2 O11 102.0(2)
O16 Tb2 O15 71.9(2)
O9 Tb2 O15 142.6(2)
O10 Tb2 O15 86.0(2)
O11 Tb2 O15 142.7(2)
O16 Tb2 O12 146.2(2)
O9 Tb2 O12 121.8(2)
O10 Tb2 O12 72.2(2)
O11 Tb2 O12 70.9(2)
O15 Tb2 O12 77.3(2)
O16 Tb2 O14 108.2(2)
O9 Tb2 O14 137.6(2)
O10 Tb2 O14 145.8(2)
O11 Tb2 O14 79.0(2)
O15 Tb2 O14 74.8(2)
O12 Tb2 O14 76.1(2)
O16 Tb2 N4 75.5(2)
O9 Tb2 N4 72.4(2)
O10 Tb2 N4 144.3(2)
O11 Tb2 N4 73.4(2)
O15 Tb2 N4 119.7(2)
O12 Tb2 N4 133.9(2)
O14 Tb2 N4 69.3(2)
C7 N3 C5 106.8(7)
C7 N3 H3 126.6
C5 N3 H3 126.6
N8 O5 Tb1 129.4(4)
C33 O2 Tb1 133.4(5)
C43 O6 Tb1 133.7(6)
C51 N5 C57 104.3(5)
C51 N5 Tb1 123.6(4)
C57 N5 Tb1 131.1(4)
C41 O7 Tb1 134.7(6)
O5 N8 C50 125.3(6)
O5 N8 C47 120.7(5)
C50 N8 C47 114.0(6)
C36 O3 Tb1 132.1(5)
C38 O4 Tb1 135.1(5)
C31 O1 Tb1 130.5(5)
C7 N4 C4 103.8(7)
C7 N4 Tb2 122.4(5)
C4 N4 Tb2 128.7(5)
N5 C51 N6 113.0(6)
N5 C51 C50 125.6(6)
N6 C51 C50 121.2(6)
N8 C50 N7 108.3(6)
N8 C50 C51 126.5(6)
N7 C50 C51 125.1(6)
O14 N2 C8 125.5(6)
O14 N2 C12 120.0(7)
C8 N2 C12 114.3(6)
C16 O15 Tb2 137.9(6)
N4 C7 N3 114.2(7)
N4 C7 C8 124.9(7)
N3 C7 C8 120.9(7)
O8 N7 C50 124.9(6)
O8 N7 C58 122.2(6)
C50 N7 C58 112.6(6)
C23 O12 Tb2 133.6(8)
C18 O16 Tb2 137.1(7)
N8 C47 C45 108.2(7)
N8 C47 C46 106.2(7)
C45 C47 C46 110.9(8)
N8 C47 C58 101.8(6)
C45 C47 C58 115.1(7)
C46 C47 C58 113.7(8)
C48 C58 N7 108.4(7)
C48 C58 C49 111.6(8)
N7 C58 C49 104.7(7)
C48 C58 C47 116.6(8)
N7 C58 C47 101.3(6)
C49 C58 C47 112.9(7)
N2 O14 Tb2 125.8(5)
O3 C36 C37 128.1(8)
O3 C36 C35 113.9(8)
C37 C36 C35 118.0(8)
N6 C52 C57 105.6(6)
N6 C52 C53 132.0(7)
C57 C52 C53 122.3(7)
N5 C57 C52 110.0(6)
N5 C57 C56 129.6(7)
C52 C57 C56 120.4(7)
N2 C8 N1 109.6(7)
N2 C8 C7 126.7(7)
N1 C8 C7 123.6(7)
C43 C42 C41 123.4(9)
C43 C42 H42 118.3
C41 C42 H42 118.3
C21 O11 Tb2 131.3(8)
C26 O10 Tb2 128.4(7)
C31 C32 C33 124.0(7)
C31 C32 H32 118.0
C33 C32 H32 118.0
C52 N6 C51 107.1(6)
C52 N6 H6A 126.4
C51 N6 H6A 126.4
O13 N1 C8 126.0(7)
O13 N1 C10 122.4(7)
C8 N1 C10 111.2(7)
C3 C4 C5 120.5(8)
C3 C4 N4 130.3(8)
C5 C4 N4 109.2(7)
O7 C41 C42 125.7(9)
O7 C41 C40 113.8(10)
C42 C41 C40 120.4(9)
O2 C33 C32 122.7(7)
O2 C33 C34 117.2(9)
C32 C33 C34 120.2(8)
C55 C56 C57 115.5(7)
C55 C56 H56 122.2
C57 C56 H56 122.2
O4 C38 C37 124.2(8)
O4 C38 C39 114.8(9)
C37 C38 C39 121.0(9)
N3 C5 C4 106.0(7)
N3 C5 C6 131.6(9)
C4 C5 C6 122.4(9)
C47 C46 H46A 109.5
C47 C46 H46B 109.5
H46A C46 H46B 109.5
C47 C46 H46C 109.5
H46A C46 H46C 109.5
H46B C46 H46C 109.5
C1 C6 C5 115.0(10)
C1 C6 H6 122.5
C5 C6 H6 122.5
C10 C11 H11A 109.5
C10 C11 H11B 109.5
H11A C11 H11B 109.5
C10 C11 H11C 109.5
H11A C11 H11C 109.5
H11B C11 H11C 109.5
C16 C15 H15A 109.5
C16 C15 H15B 109.5
H15A C15 H15B 109.5
C16 C15 H15C 109.5
H15A C15 H15C 109.5
H15B C15 H15C 109.5
C54 C53 C52 116.5(8)
C54 C53 H53 121.8
C52 C53 H53 121.8
C41 C40 H40A 109.5
C41 C40 H40B 109.5
H40A C40 H40B 109.5
C41 C40 H40C 109.5
H40A C40 H40C 109.5
H40B C40 H40C 109.5
C36 C37 C38 123.4(8)
C36 C37 H37 118.3
C38 C37 H37 118.3
C6 C1 C2 123.0(10)
C6 C1 H1 118.5
C2 C1 H1 118.5
C18 C17 C16 123.4(9)
C18 C17 H17 118.3
C16 C17 H17 118.3
C47 C45 H45A 109.5
C47 C45 H45B 109.5
H45A C45 H45B 109.5
C47 C45 H45C 109.5
H45A C45 H45C 109.5
H45B C45 H45C 109.5
O11 C21 C22 127.5(12)
O11 C21 C20 114.8(12)
C22 C21 C20 117.5(11)
C19 C10 C11 109.4(10)
C19 C10 N1 104.8(9)
C11 C10 N1 109.0(8)
C19 C10 C12 114.8(9)
C11 C10 C12 116.5(9)
N1 C10 C12 101.4(6)
C28 O9 Tb2 135.2(8)
C53 C54 C55 121.9(8)
C53 C54 H54 119.1
C55 C54 H54 119.1
F2 C44 F3 100.8(10)
F2 C44 F1 104.8(10)
F3 C44 F1 108.5(11)
F2 C44 C31 116.1(9)
F3 C44 C31 114.4(8)
F1 C44 C31 111.4(9)
C13 C12 N2 109.2(8)
C13 C12 C14 113.4(10)
N2 C12 C14 105.9(8)
C13 C12 C10 114.8(9)
N2 C12 C10 100.1(7)
C14 C12 C10 112.2(8)
C33 C34 H34A 109.5
C33 C34 H34B 109.5
H34A C34 H34B 109.5
C33 C34 H34C 109.5
H34A C34 H34C 109.5
H34B C34 H34C 109.5
O6 C43 C42 127.1(9)
O6 C43 C9 115.1(10)
C42 C43 C9 117.8(9)
O1 C31 C32 129.3(8)
O1 C31 C44 113.2(8)
C32 C31 C44 117.4(8)
C58 C49 H49A 109.5
C58 C49 H49B 109.5
H49A C49 H49B 109.5
C58 C49 H49C 109.5
H49A C49 H49C 109.5
H49B C49 H49C 109.5
C56 C55 C54 123.4(8)
C56 C55 H55 118.3
C54 C55 H55 118.3
O12 C23 C22 124.4(11)
O12 C23 C24 118.9(13)
C22 C23 C24 116.6(11)
C1 C2 C3 122.3(10)
C1 C2 H2 118.8
C3 C2 H2 118.8
O16 C18 C17 127.0(10)
O16 C18 C30 112.6(10)
C17 C18 C30 120.4(10)
F15 C25 F13 107.9(11)
F15 C25 F14 107.8(14)
F13 C25 F14 104.5(12)
F15 C25 C26 110.9(11)
F13 C25 C26 115.7(12)
F14 C25 C26 109.5(11)
C58 C48 H48A 109.5
C58 C48 H48B 109.5
H48A C48 H48B 109.5
C58 C48 H48C 109.5
H48A C48 H48C 109.5
H48B C48 H48C 109.5
C12 C13 H13A 109.5
C12 C13 H13B 109.5
H13A C13 H13B 109.5
C12 C13 H13C 109.5
H13A C13 H13C 109.5
H13B C13 H13C 109.5
C2 C3 C4 116.7(10)
C2 C3 H3A 121.6
C4 C3 H3A 121.6
O15 C16 C17 122.6(9)
O15 C16 C15 118.1(9)
C17 C16 C15 119.3(9)
F8 C35 F9 106.6(10)
F8 C35 F7 109.9(10)
F9 C35 F7 104.9(10)
F8 C35 C36 115.0(9)
F9 C35 C36 109.3(8)
F7 C35 C36 110.5(9)
C12 C14 H14A 109.5
C12 C14 H14B 109.5
H14A C14 H14B 109.5
C12 C14 H14C 109.5
H14A C14 H14C 109.5
H14B C14 H14C 109.5
C26 C27 C28 121.4(11)
C26 C27 H27 119.3
C28 C27 H27 119.3
O10 C26 C27 130.6(11)
O10 C26 C25 112.8(11)
C27 C26 C25 116.6(11)
O9 C28 C27 121.4(11)
O9 C28 C29 121.6(13)
C27 C28 C29 116.9(12)
F6 C9 F5 106.0(9)
F6 C9 F4 104.7(12)
F5 C9 F4 107.9(9)
F6 C9 C43 110.6(9)
F5 C9 C43 116.2(11)
F4 C9 C43 110.8(9)
C28 C29 H29A 109.5
C28 C29 H29B 109.5
H29A C29 H29B 109.5
C28 C29 H29C 109.5
H29A C29 H29C 109.5
H29B C29 H29C 109.5
C21 C22 C23 121.1(11)
C21 C22 H22 119.5
C23 C22 H22 119.5
C10 C19 H19A 109.5
C10 C19 H19B 109.5
H19A C19 H19B 109.5
C10 C19 H19C 109.5
H19A C19 H19C 109.5
H19B C19 H19C 109.5
C23 C24 H24A 109.5
C23 C24 H24B 109.5
H24A C24 H24B 109.5
C23 C24 H24C 109.5
H24A C24 H24C 109.5
H24B C24 H24C 109.5
C38 C39 H39A 109.5
C38 C39 H39B 109.5
H39A C39 H39B 109.5
C38 C39 H39C 109.5
H39A C39 H39C 109.5
H39B C39 H39C 109.5
F17 C30 F16 103.7(14)
F17 C30 F18 102.6(14)
F16 C30 F18 110.1(13)
F17 C30 C18 112.8(12)
F16 C30 C18 112.8(12)
F18 C30 C18 113.9(12)
F10 C20 F11 108.0(12)
F10 C20 F12 102.2(14)
F11 C20 F12 104.9(15)
F10 C20 C21 116.2(13)
F11 C20 C21 114.8(12)
F12 C20 C21 109.3(12)

loop_
_geom_bond_atom_site_label_1
_geom_bond_atom_site_label_2
_geom_bond_distance
Tb1 O4 2.327(5)
Tb1 O2 2.338(5)
Tb1 O1 2.340(5)
Tb1 O7 2.340(5)
Tb1 O5 2.364(5)
Tb1 O3 2.370(5)
Tb1 O6 2.375(5)
Tb1 N5 2.639(5)
Tb2 O16 2.315(6)
Tb2 O9 2.327(6)
Tb2 O10 2.331(6)
Tb2 O11 2.340(6)
Tb2 O15 2.358(6)
Tb2 O12 2.410(6)
Tb2 O14 2.433(6)
Tb2 N4 2.637(7)
N3 C7 1.346(10)
N3 C5 1.378(11)
N3 H3 0.8600
O5 N8 1.290(7)
O2 C33 1.263(9)
O6 C43 1.254(10)
N5 C51 1.325(9)
N5 C57 1.392(9)
O7 C41 1.267(10)
N8 C50 1.329(9)
N8 C47 1.499(9)
O3 C36 1.254(9)
O4 C38 1.270(10)
O1 C31 1.253(9)
N4 C7 1.328(10)
N4 C4 1.410(10)
C51 N6 1.366(8)
C51 C50 1.432(10)
C50 N7 1.362(9)
N2 O14 1.296(8)
N2 C8 1.329(10)
N2 C12 1.490(10)
O15 C16 1.268(10)
C7 C8 1.450(11)
N7 O8 1.273(8)
N7 C58 1.513(10)
O12 C23 1.220(13)
O16 C18 1.240(11)
C47 C45 1.508(12)
C47 C46 1.542(13)
C47 C58 1.552(11)
C58 C48 1.494(12)
C58 C49 1.523(12)
C36 C37 1.345(11)
C36 C35 1.520(12)
C52 N6 1.365(9)
C52 C57 1.400(10)
C52 C53 1.408(10)
C57 C56 1.415(10)
C8 N1 1.353(10)
C42 C43 1.381(14)
C42 C41 1.398(14)
C42 H42 0.9300
O11 C21 1.242(12)
O10 C26 1.252(12)
C32 C31 1.356(12)
C32 C33 1.395(12)
C32 H32 0.9300
N6 H6A 0.8600
N1 O13 1.270(9)
N1 C10 1.510(11)
C4 C3 1.387(12)
C4 C5 1.401(12)
F1 C44 1.309(8)
C41 C40 1.552(14)
C33 C34 1.492(12)
C56 C55 1.381(11)
C56 H56 0.9300
C38 C37 1.412(13)
C38 C39 1.552(13)
C5 C6 1.405(12)
C46 H46A 0.9600
C46 H46B 0.9600
C46 H46C 0.9600
C6 C1 1.372(14)
C6 H6 0.9300
C11 C10 1.504(13)
C11 H11A 0.9600
C11 H11B 0.9600
C11 H11C 0.9600
C15 C16 1.477(13)
C15 H15A 0.9600
C15 H15B 0.9600
C15 H15C 0.9600
C53 C54 1.354(13)
C53 H53 0.9300
F8 C35 1.285(12)
C40 H40A 0.9600
C40 H40B 0.9600
C40 H40C 0.9600
C37 H37 0.9300
C1 C2 1.375(15)
C1 H1 0.9300
C17 C18 1.388(15)
C17 C16 1.410(14)
C17 H17 0.9300
C45 H45A 0.9600
C45 H45B 0.9600
C45 H45C 0.9600
C21 C22 1.376(17)
C21 C20 1.488(17)
C10 C19 1.496(15)
C10 C12 1.588(13)
O9 C28 1.232(13)
F9 C35 1.296(12)
C54 C55 1.394(13)
C54 H54 0.9300
F15 C25 1.305(15)
F4 C9 1.334(13)
C44 F2 1.293(12)
C44 F3 1.297(12)
C44 C31 1.534(13)
C12 C13 1.462(13)
C12 C14 1.518(15)
C34 H34A 0.9600
C34 H34B 0.9600
C34 H34C 0.9600
C43 C9 1.470(14)
F5 C9 1.327(13)
F13 C25 1.318(14)
C49 H49A 0.9600
C49 H49B 0.9600
C49 H49C 0.9600
C55 H55 0.9300
C23 C22 1.461(18)
C23 C24 1.514(16)
C2 C3 1.377(14)
C2 H2 0.9300
C18 C30 1.524(16)
C25 F14 1.348(17)
C25 C26 1.545(16)
C48 H48A 0.9600
C48 H48B 0.9600
C48 H48C 0.9600
C13 H13A 0.9600
C13 H13B 0.9600
C13 H13C 0.9600
C3 H3A 0.9300
F7 C35 1.308(13)
C14 H14A 0.9600
C14 H14B 0.9600
C14 H14C 0.9600
C27 C26 1.367(17)
C27 C28 1.457(18)
C27 H27 0.9300
C28 C29 1.506(16)
C9 F6 1.315(13)
C29 H29A 0.9600
C29 H29B 0.9600
C29 H29C 0.9600
C22 H22 0.9300
C19 H19A 0.9600
C19 H19B 0.9600
C19 H19C 0.9600
C24 H24A 0.9600
C24 H24B 0.9600
C24 H24C 0.9600
C39 H39A 0.9600
C39 H39B 0.9600
C39 H39C 0.9600
F17 C30 1.288(17)
F16 C30 1.293(17)
C30 F18 1.306(9)
F10 C20 1.315(16)
F12 C20 1.355(9)
C20 F11 1.327(9)

loop_
_geom_hbond_atom_site_label_D
_geom_hbond_atom_site_label_H
_geom_hbond_atom_site_label_A
_geom_hbond_distance_DH
_geom_hbond_distance_HA
_geom_hbond_distance_DA
_geom_hbond_angle_DHA
_geom_hbond_site_symmetry_A
N3 H3 O13 0.86 2.16 2.714(10) 122.0 .
N6 H6A O8 0.86 2.24 2.768(8) 119.6 .
N6 H6A O7 0.86 2.45 3.203(8) 146.4 4_565

loop_
_geom_torsion_atom_site_label_1
_geom_torsion_atom_site_label_2
_geom_torsion_atom_site_label_3
_geom_torsion_atom_site_label_4
_geom_torsion
O4 Tb1 O5 N8 -113.1(5)
O2 Tb1 O5 N8 151.7(5)
O1 Tb1 O5 N8 105.0(5)
O7 Tb1 O5 N8 -10.1(7)
O3 Tb1 O5 N8 -173.8(6)
O6 Tb1 O5 N8 28.3(5)
N5 Tb1 O5 N8 -47.3(5)
O4 Tb1 O2 C33 -126.6(7)
O1 Tb1 O2 C33 29.1(7)
O7 Tb1 O2 C33 148.9(7)
O5 Tb1 O2 C33 -19.5(9)
O3 Tb1 O2 C33 -52.3(7)
O6 Tb1 O2 C33 89.0(7)
N5 Tb1 O2 C33 -167.1(6)
O4 Tb1 O6 C43 -36.9(8)
O2 Tb1 O6 C43 74.3(7)
O1 Tb1 O6 C43 133.3(7)
O7 Tb1 O6 C43 12.8(7)
O5 Tb1 O6 C43 -143.2(7)
O3 Tb1 O6 C43 -176.0(6)
N5 Tb1 O6 C43 -70.0(7)
O4 Tb1 N5 C51 150.3(5)
O2 Tb1 N5 C51 -169.0(5)
O1 Tb1 N5 C51 -13.4(7)
O7 Tb1 N5 C51 -125.5(5)
O5 Tb1 N5 C51 31.8(5)
O3 Tb1 N5 C51 87.2(5)
O6 Tb1 N5 C51 -49.7(5)
O4 Tb1 N5 C57 -42.8(6)
O2 Tb1 N5 C57 -2.1(7)
O1 Tb1 N5 C57 153.5(5)
O7 Tb1 N5 C57 41.4(6)
O5 Tb1 N5 C57 -161.3(6)
O3 Tb1 N5 C57 -105.9(6)
O6 Tb1 N5 C57 117.2(6)
O4 Tb1 O7 C41 135.7(8)
O2 Tb1 O7 C41 -145.7(8)
O1 Tb1 O7 C41 -81.2(7)
O5 Tb1 O7 C41 22.8(9)
O3 Tb1 O7 C41 174.1(7)
O6 Tb1 O7 C41 -16.4(7)
N5 Tb1 O7 C41 58.3(7)
Tb1 O5 N8 C50 44.3(9)
Tb1 O5 N8 C47 -134.3(6)
O4 Tb1 O3 C36 21.8(6)
O2 Tb1 O3 C36 -58.2(6)
O1 Tb1 O3 C36 -133.2(7)
O7 Tb1 O3 C36 -18.4(8)
O5 Tb1 O3 C36 142.9(7)
O6 Tb1 O3 C36 177.1(6)
N5 Tb1 O3 C36 87.2(6)
O2 Tb1 O4 C38 59.8(8)
O1 Tb1 O4 C38 20.4(9)
O7 Tb1 O4 C38 137.4(8)
O5 Tb1 O4 C38 -80.6(8)
O3 Tb1 O4 C38 -21.6(8)
O6 Tb1 O4 C38 -175.1(7)
N5 Tb1 O4 C38 -142.7(8)
O4 Tb1 O1 C31 19.4(8)
O2 Tb1 O1 C31 -20.9(6)
O7 Tb1 O1 C31 -87.2(7)
O5 Tb1 O1 C31 130.8(7)
O3 Tb1 O1 C31 60.0(6)
O6 Tb1 O1 C31 -150.9(7)
N5 Tb1 O1 C31 173.4(6)
O16 Tb2 N4 C7 155.8(7)
O9 Tb2 N4 C7 -122.0(7)
O10 Tb2 N4 C7 -132.2(6)
O11 Tb2 N4 C7 -44.8(7)
O15 Tb2 N4 C7 97.0(7)
O12 Tb2 N4 C7 -4.5(8)
O14 Tb2 N4 C7 39.5(6)
O16 Tb2 N4 C4 -53.7(6)
O9 Tb2 N4 C4 28.5(6)
O10 Tb2 N4 C4 18.3(8)
O11 Tb2 N4 C4 105.7(7)
O15 Tb2 N4 C4 -112.6(6)
O12 Tb2 N4 C4 146.0(6)
O14 Tb2 N4 C4 -170.0(7)
C57 N5 C51 N6 0.2(8)
Tb1 N5 C51 N6 170.1(4)
C57 N5 C51 C50 175.1(7)
Tb1 N5 C51 C50 -15.1(9)
O5 N8 C50 N7 176.1(6)
C47 N8 C50 N7 -5.2(9)
O5 N8 C50 C51 -0.4(11)
C47 N8 C50 C51 178.3(7)
N5 C51 C50 N8 -11.4(12)
N6 C51 C50 N8 163.1(7)
N5 C51 C50 N7 172.7(7)
N6 C51 C50 N7 -12.9(11)
O16 Tb2 O15 C16 5.2(8)
O9 Tb2 O15 C16 -33.9(10)
O10 Tb2 O15 C16 -87.8(8)
O11 Tb2 O15 C16 167.7(8)
O12 Tb2 O15 C16 -160.5(9)
O14 Tb2 O15 C16 120.7(8)
N4 Tb2 O15 C16 65.9(9)
C4 N4 C7 N3 -0.8(10)
Tb2 N4 C7 N3 155.9(6)
C4 N4 C7 C8 -179.7(8)
Tb2 N4 C7 C8 -23.0(12)
C5 N3 C7 N4 0.6(10)
C5 N3 C7 C8 179.5(8)
N8 C50 N7 O8 -179.3(7)
C51 C50 N7 O8 -2.7(12)
N8 C50 N7 C58 -4.9(9)
C51 C50 N7 C58 171.6(7)
O16 Tb2 O12 C23 146.6(10)
O9 Tb2 O12 C23 26.6(11)
O10 Tb2 O12 C23 81.7(10)
O11 Tb2 O12 C23 -28.3(10)
O15 Tb2 O12 C23 171.5(10)
O14 Tb2 O12 C23 -111.3(10)
N4 Tb2 O12 C23 -69.3(11)
O9 Tb2 O16 C18 154.6(10)
O10 Tb2 O16 C18 82.9(10)
O11 Tb2 O16 C18 -164.7(9)
O15 Tb2 O16 C18 -2.3(10)
O12 Tb2 O16 C18 23.3(12)
O14 Tb2 O16 C18 -68.8(10)
N4 Tb2 O16 C18 -130.8(10)
O5 N8 C47 C45 -47.1(9)
C50 N8 C47 C45 134.2(7)
O5 N8 C47 C46 72.1(9)
C50 N8 C47 C46 -106.7(8)
O5 N8 C47 C58 -168.8(6)
C50 N8 C47 C58 12.5(8)
O8 N7 C58 C48 -50.2(11)
C50 N7 C58 C48 135.3(8)
O8 N7 C58 C49 69.1(10)
C50 N7 C58 C49 -105.4(8)
O8 N7 C58 C47 -173.4(7)
C50 N7 C58 C47 12.1(8)
N8 C47 C58 C48 -130.8(8)
C45 C47 C58 C48 112.4(9)
C46 C47 C58 C48 -17.1(11)
N8 C47 C58 N7 -13.4(8)
C45 C47 C58 N7 -130.2(8)
C46 C47 C58 N7 100.3(8)
N8 C47 C58 C49 98.0(8)
C45 C47 C58 C49 -18.8(10)
C46 C47 C58 C49 -148.3(8)
C8 N2 O14 Tb2 45.7(10)
C12 N2 O14 Tb2 -138.9(6)
O16 Tb2 O14 N2 -117.4(6)
O9 Tb2 O14 N2 -24.8(7)
O10 Tb2 O14 N2 120.0(6)
O11 Tb2 O14 N2 24.8(6)
O15 Tb2 O14 N2 178.0(6)
O12 Tb2 O14 N2 97.5(6)
N4 Tb2 O14 N2 -51.4(6)
Tb1 O3 C36 C37 -17.5(12)
Tb1 O3 C36 C35 165.1(6)
C51 N5 C57 C52 0.0(8)
Tb1 N5 C57 C52 -168.7(5)
C51 N5 C57 C56 -179.5(8)
Tb1 N5 C57 C56 11.8(11)
N6 C52 C57 N5 -0.3(8)
C53 C52 C57 N5 -177.2(7)
N6 C52 C57 C56 179.3(7)
C53 C52 C57 C56 2.3(12)
O14 N2 C8 N1 177.6(7)
C12 N2 C8 N1 2.1(10)
O14 N2 C8 C7 0.3(14)
C12 N2 C8 C7 -175.3(8)
N4 C7 C8 N2 -9.6(14)
N3 C7 C8 N2 171.6(8)
N4 C7 C8 N1 173.4(8)
N3 C7 C8 N1 -5.4(13)
O16 Tb2 O11 C21 -139.6(10)
O9 Tb2 O11 C21 -97.8(11)
O10 Tb2 O11 C21 -30.4(11)
O15 Tb2 O11 C21 68.7(12)
O12 Tb2 O11 C21 35.7(10)
O14 Tb2 O11 C21 114.6(11)
N4 Tb2 O11 C21 -173.9(11)
O16 Tb2 O10 C26 107.4(9)
O9 Tb2 O10 C26 30.2(9)
O11 Tb2 O10 C26 -37.7(9)
O15 Tb2 O10 C26 179.1(9)
O12 Tb2 O10 C26 -102.9(9)
O14 Tb2 O10 C26 -125.8(9)
N4 Tb2 O10 C26 40.4(11)
C57 C52 N6 C51 0.4(8)
C53 C52 N6 C51 176.9(9)
N5 C51 N6 C52 -0.4(8)
C50 C51 N6 C52 -175.5(6)
N2 C8 N1 O13 -176.2(9)
C7 C8 N1 O13 1.3(15)
N2 C8 N1 C10 10.8(10)
C7 C8 N1 C10 -171.8(8)
C7 N4 C4 C3 179.2(9)
Tb2 N4 C4 C3 24.6(13)
C7 N4 C4 C5 0.8(9)
Tb2 N4 C4 C5 -153.9(6)
Tb1 O7 C41 C42 13.4(13)
Tb1 O7 C41 C40 -166.0(6)
C43 C42 C41 O7 2.3(15)
C43 C42 C41 C40 -178.3(9)
Tb1 O2 C33 C32 -24.8(12)
Tb1 O2 C33 C34 156.0(6)
C31 C32 C33 O2 -1.5(14)
C31 C32 C33 C34 177.6(9)
N5 C57 C56 C55 177.8(8)
C52 C57 C56 C55 -1.7(11)
Tb1 O4 C38 C37 16.0(14)
Tb1 O4 C38 C39 -164.9(8)
C7 N3 C5 C4 -0.1(10)
C7 N3 C5 C6 -179.3(9)
C3 C4 C5 N3 -179.1(8)
N4 C4 C5 N3 -0.4(10)
C3 C4 C5 C6 0.2(14)
N4 C4 C5 C6 178.9(8)
N3 C5 C6 C1 178.6(10)
C4 C5 C6 C1 -0.5(14)
N6 C52 C53 C54 -178.6(9)
C57 C52 C53 C54 -2.5(13)
O3 C36 C37 C38 -1.1(15)
C35 C36 C37 C38 176.3(9)
O4 C38 C37 C36 2.4(15)
C39 C38 C37 C36 -176.7(11)
C5 C6 C1 C2 1.0(15)
Tb2 O11 C21 C22 -33.5(19)
Tb2 O11 C21 C20 151.9(9)
O13 N1 C10 C19 -71.5(12)
C8 N1 C10 C19 101.9(10)
O13 N1 C10 C11 45.5(13)
C8 N1 C10 C11 -141.1(9)
O13 N1 C10 C12 168.9(9)
C8 N1 C10 C12 -17.8(10)
O16 Tb2 O9 C28 -129.4(12)
O10 Tb2 O9 C28 -33.9(11)
O11 Tb2 O9 C28 75.0(11)
O15 Tb2 O9 C28 -91.6(12)
O12 Tb2 O9 C28 21.1(12)
O14 Tb2 O9 C28 126.2(11)
N4 Tb2 O9 C28 152.4(12)
C52 C53 C54 C55 2.3(15)
O14 N2 C12 C13 50.5(12)
C8 N2 C12 C13 -133.7(10)
O14 N2 C12 C14 -71.9(10)
C8 N2 C12 C14 104.0(9)
O14 N2 C12 C10 171.4(7)
C8 N2 C12 C10 -12.7(9)
C19 C10 C12 C13 21.4(13)
C11 C10 C12 C13 -108.3(11)
N1 C10 C12 C13 133.7(9)
C19 C10 C12 N2 -95.4(10)
C11 C10 C12 N2 134.9(9)
N1 C10 C12 N2 16.8(8)
C19 C10 C12 C14 152.7(10)
C11 C10 C12 C14 23.0(12)
N1 C10 C12 C14 -95.0(9)
Tb1 O6 C43 C42 -6.4(13)
Tb1 O6 C43 C9 174.5(6)
C41 C42 C43 O6 -5.6(15)
C41 C42 C43 C9 173.4(9)
Tb1 O1 C31 C32 10.3(13)
Tb1 O1 C31 C44 -168.7(5)
C33 C32 C31 O1 8.5(15)
C33 C32 C31 C44 -172.5(8)
F2 C44 C31 O1 145.2(9)
F3 C44 C31 O1 28.5(12)
F1 C44 C31 O1 -95.0(11)
F2 C44 C31 C32 -33.9(12)
F3 C44 C31 C32 -150.7(10)
F1 C44 C31 C32 85.9(12)
C57 C56 C55 C54 1.5(14)
C53 C54 C55 C56 -1.9(17)
Tb2 O12 C23 C22 16.8(18)
Tb2 O12 C23 C24 -166.0(7)
C6 C1 C2 C3 -1.2(18)
Tb2 O16 C18 C17 0.2(19)
Tb2 O16 C18 C30 178.5(9)
C16 C17 C18 O16 1(2)
C16 C17 C18 C30 -176.8(12)
C1 C2 C3 C4 0.9(16)
C5 C4 C3 C2 -0.4(14)
N4 C4 C3 C2 -178.7(9)
Tb2 O15 C16 C17 -5.8(14)
Tb2 O15 C16 C15 175.0(7)
C18 C17 C16 O15 1.2(17)
C18 C17 C16 C15 -179.6(11)
O3 C36 C35 F8 -172.8(9)
C37 C36 C35 F8 9.5(14)
O3 C36 C35 F9 67.3(12)
C37 C36 C35 F9 -110.4(11)
O3 C36 C35 F7 -47.6(11)
C37 C36 C35 F7 134.6(9)
Tb2 O10 C26 C27 -24.2(18)
Tb2 O10 C26 C25 157.9(8)
C28 C27 C26 O10 -1(2)
C28 C27 C26 C25 177.1(12)
F15 C25 C26 O10 65.9(15)
F13 C25 C26 O10 -170.7(11)
F14 C25 C26 O10 -52.9(15)
F15 C25 C26 C27 -112.2(13)
F13 C25 C26 C27 11.1(18)
F14 C25 C26 C27 128.9(13)
Tb2 O9 C28 C27 26.0(19)
Tb2 O9 C28 C29 -159.2(9)
C26 C27 C28 O9 1(2)
C26 C27 C28 C29 -173.9(12)
O6 C43 C9 F6 -63.4(12)
C42 C43 C9 F6 117.4(11)
O6 C43 C9 F5 175.7(8)
C42 C43 C9 F5 -3.5(14)
O6 C43 C9 F4 52.1(12)
C42 C43 C9 F4 -127.0(10)
O11 C21 C22 C23 3(2)
C20 C21 C22 C23 177.2(12)
O12 C23 C22 C21 6(2)
C24 C23 C22 C21 -171.7(12)
O16 C18 C30 F17 -62.1(16)
C17 C18 C30 F17 116.3(13)
O16 C18 C30 F16 54.9(17)
C17 C18 C30 F16 -126.6(14)
O16 C18 C30 F18 -178.5(13)
C17 C18 C30 F18 0(2)
O11 C21 C20 F10 -173.7(13)
C22 C21 C20 F10 11.1(19)
O11 C21 C20 F11 58.8(17)
C22 C21 C20 F11 -116.4(15)
O11 C21 C20 F12 -58.7(17)
C22 C21 C20 F12 126.1(15)
